data_1560171
loop_
_publ_author_name
'Wang, Chi-Hsien'
'Chen, Kai-Jen'
'Wu, Tsung-Huan'
'Chang, Hung-Kai'
'Tsuchido, Yoshitaka'
'Sei, Yoshihisa'
'Chen, Pei-Lin'
'Horie, Masaki'

_publ_section_title
;
 Ring rotation of ferrocene in interlocked molecules in single crystals
;
_journal_issue 11
_journal_name_full 'Chemical Science'
_journal_page_first 3871
_journal_page_last 3875
_journal_paper_doi 10.1039/D0SC06876D
_journal_volume 12
_journal_year 2021
_chemical_formula_sum 'C32 H40 F6 Fe N O6 P'
_chemical_formula_weight 735.47
_chemical_name_systematic '[ferrocenylmethyl(methy) ammonium hexafluorophosphate][dibenzo[18]crown-6 ether]'
_space_group_crystal_system monoclinic
_space_group_IT_number 14
_space_group_name_Hall '-P 2yn'
_space_group_name_H-M_alt 'P 1 21/n 1'
_atom_sites_solution_hydrogens geom
_audit_creation_method SHELXL-2014/6
_audit_update_record
;
2020-09-24 deposited with the CCDC.	2021-01-22 downloaded from the CCDC.
;
_cell_angle_alpha 90
_cell_angle_beta 111.172(4)
_cell_angle_gamma 90
_cell_formula_units_Z 4
_cell_length_a 10.3821(19)
_cell_length_b 25.543(5)
_cell_length_c 13.668(3)
_cell_measurement_reflns_used 1895
_cell_measurement_temperature 340(2)
_cell_measurement_theta_max 22.6576
_cell_measurement_theta_min 2.9114
_cell_volume 3380.0(12)
_computing_cell_refinement 'SAINT V8.34A (Bruker AXS Inc., 2013)'
_computing_data_collection 'Bruker APEX2'
_computing_data_reduction 'SAINT V8.34A (Bruker AXS Inc., 2013)'
_computing_molecular_graphics 'Bruker SHELXTL'
_computing_publication_material 'Bruker SHELXTL'
_computing_structure_refinement 'SHELXL-2014/6 (Sheldrick, 2014)'
_diffrn_ambient_temperature 340(2)
_diffrn_detector_area_resol_mean 8.3333
_diffrn_measured_fraction_theta_full 0.996
_diffrn_measured_fraction_theta_max 0.957
_diffrn_measurement_device_type 'Bruker APEX-II CCD'
_diffrn_measurement_method '\f and \w scans'
_diffrn_radiation_type MoK\a
_diffrn_radiation_wavelength 0.71073
_diffrn_reflns_av_R_equivalents 0.0719
_diffrn_reflns_av_unetI/netI 0.0843
_diffrn_reflns_Laue_measured_fraction_full 0.996
_diffrn_reflns_Laue_measured_fraction_max 0.957
_diffrn_reflns_limit_h_max 13
_diffrn_reflns_limit_h_min -12
_diffrn_reflns_limit_k_max 32
_diffrn_reflns_limit_k_min -32
_diffrn_reflns_limit_l_max 17
_diffrn_reflns_limit_l_min -17
_diffrn_reflns_number 28760
_diffrn_reflns_point_group_measured_fraction_full 0.996
_diffrn_reflns_point_group_measured_fraction_max 0.957
_diffrn_reflns_theta_full 25.242
_diffrn_reflns_theta_max 27.046
_diffrn_reflns_theta_min 1.594
_exptl_absorpt_coefficient_mu 0.570
_exptl_absorpt_correction_T_max 0.9485
_exptl_absorpt_correction_T_min 0.8293
_exptl_absorpt_correction_type multi-scan
_exptl_absorpt_process_details 'SADABS V2014/4 (Bruker AXS Inc.)'
_exptl_crystal_colour Yellow
_exptl_crystal_density_diffrn 1.445
_exptl_crystal_density_meas ?
_exptl_crystal_density_method 'not measured'
_exptl_crystal_description Lump
_exptl_crystal_F_000 1528
_exptl_crystal_recrystallization_method 'Re-crystallisation from solvent: CH2Cl2, diethylether'
_exptl_crystal_size_max 0.25
_exptl_crystal_size_mid 0.20
_exptl_crystal_size_min 0.12
_refine_diff_density_max 1.217
_refine_diff_density_min -0.881
_refine_diff_density_rms 0.238
_refine_ls_extinction_coef 0.0092(19)
_refine_ls_extinction_expression Fc^*^=kFc[1+0.001xFc^2^\l^3^/sin(2\q)]^-1/4^
_refine_ls_extinction_method SHELXL
_refine_ls_goodness_of_fit_ref 1.009
_refine_ls_hydrogen_treatment constr
_refine_ls_matrix_type full
_refine_ls_number_parameters 426
_refine_ls_number_reflns 7104
_refine_ls_number_restraints 0
_refine_ls_restrained_S_all 1.009
_refine_ls_R_factor_all 0.1655
_refine_ls_R_factor_gt 0.0866
_refine_ls_shift/su_max 0.009
_refine_ls_shift/su_mean 0.001
_refine_ls_structure_factor_coef Fsqd
_refine_ls_weighting_details 'w=1/[\s^2^(Fo^2^)+(0.2000P)^2^] where P=(Fo^2^+2Fc^2^)/3'
_refine_ls_weighting_scheme calc
_refine_ls_wR_factor_gt 0.2410
_refine_ls_wR_factor_ref 0.3215
_reflns_Friedel_coverage 0.000
_reflns_number_gt 3573
_reflns_number_total 7104
_reflns_threshold_expression 'I > 2\s(I)'
_cod_data_source_file d0sc06876d3.cif
_cod_data_source_block 170933VT340
_cod_depositor_comments
;
The following automatic conversions were performed:

data item '_exptl_crystal_density_meas' value 'not measured' was
changed to '?' -- the value is perceived as not measured.

Automatic conversion script
Id: cif_fix_values 7556 2019-12-06 15:28:31Z antanas 

 Adding full bibliography for 1560152--1560177.cif.
;
_cod_original_sg_symbol_H-M 'P 21/n'
_cod_database_code 1560171
_shelx_space_group_comment
;
The symmetry employed for this shelxl refinement is uniquely defined
by the following loop, which should always be used as a source of
symmetry information in preference to the above space-group names.
They are only intended as comments.
;
_shelxl_version_number 2014/6

loop_
_space_group_symop_operation_xyz
'x, y, z'
'-x+1/2, y+1/2, -z+1/2'
'-x, -y, -z'
'x-1/2, -y-1/2, z-1/2'

loop_
_atom_site_label
_atom_site_type_symbol
_atom_site_fract_x
_atom_site_fract_y
_atom_site_fract_z
_atom_site_U_iso_or_equiv
_atom_site_adp_type
_atom_site_occupancy
_atom_site_site_symmetry_order
_atom_site_calc_flag
_atom_site_refinement_flags_posn
_atom_site_refinement_flags_adp
_atom_site_refinement_flags_occupancy
_atom_site_disorder_assembly
_atom_site_disorder_group
C1 C 0.8690(16) 0.4935(3) 0.0650(7) 0.101(4) Uani 1 1 d . . . . .
H1 H 0.8852 0.5235 0.0261 0.122 Uiso 1 1 calc R U . . .
C2 C 0.9691(10) 0.4667(5) 0.1323(8) 0.100(3) Uani 1 1 d . . . . .
H2 H 1.0682 0.4716 0.1484 0.120 Uiso 1 1 calc R U . . .
C3 C 0.9060(18) 0.4278(3) 0.1769(6) 0.144(6) Uani 1 1 d . . . . .
H3 H 0.9502 0.3997 0.2264 0.173 Uiso 1 1 calc R U . . .
C4 C 0.7606(15) 0.4376(4) 0.1219(9) 0.116(4) Uani 1 1 d . . . . .
H4 H 0.6856 0.4178 0.1321 0.140 Uiso 1 1 calc R U . . .
C5 C 0.7432(13) 0.4777(5) 0.0562(8) 0.112(3) Uani 1 1 d . . . . .
H5 H 0.6551 0.4924 0.0097 0.134 Uiso 1 1 calc R U . . .
C6 C 0.7661(7) 0.5669(2) 0.2323(4) 0.0554(15) Uani 1 1 d . . . . .
C7 C 0.7445(8) 0.5257(2) 0.2935(5) 0.0660(18) Uani 1 1 d . . . . .
H7 H 0.6545 0.5121 0.2897 0.079 Uiso 1 1 calc R U . . .
C8 C 0.8727(11) 0.5073(3) 0.3595(5) 0.087(3) Uani 1 1 d . . . . .
H8 H 0.8883 0.4785 0.4099 0.104 Uiso 1 1 calc R U . . .
C9 C 0.9777(9) 0.5372(3) 0.3403(5) 0.082(2) Uani 1 1 d . . . . .
H9 H 1.0776 0.5326 0.3750 0.098 Uiso 1 1 calc R U . . .
C10 C 0.9130(7) 0.5737(2) 0.2639(5) 0.0619(16) Uani 1 1 d . . . . .
H10 H 0.9595 0.5993 0.2347 0.074 Uiso 1 1 calc R U . . .
C11 C 0.6629(7) 0.5971(2) 0.1466(4) 0.0647(17) Uani 1 1 d . . . . .
H11A H 0.5831 0.5751 0.1129 0.078 Uiso 1 1 calc R U . . .
H11B H 0.7027 0.6059 0.0945 0.078 Uiso 1 1 calc R U . . .
C12 C 0.5475(9) 0.6819(3) 0.0923(5) 0.083(2) Uani 1 1 d . . . . .
H12A H 0.6111 0.6904 0.0583 0.124 Uiso 1 1 calc R U . . .
H12B H 0.5190 0.7134 0.1170 0.124 Uiso 1 1 calc R U . . .
H12C H 0.4682 0.6647 0.0433 0.124 Uiso 1 1 calc R U . . .
C13 C 0.3786(9) 0.5838(3) 0.3237(6) 0.082(2) Uani 1 1 d . . . . .
H13A H 0.3260 0.6122 0.3382 0.098 Uiso 1 1 calc R U . . .
H13B H 0.3708 0.5533 0.3636 0.098 Uiso 1 1 calc R U . . .
C14 C 0.3248(9) 0.5716(3) 0.2102(6) 0.086(2) Uani 1 1 d . . . . .
H14A H 0.3810 0.5445 0.1960 0.103 Uiso 1 1 calc R U . . .
H14B H 0.2310 0.5585 0.1897 0.103 Uiso 1 1 calc R U . . .
C15 C 0.2103(7) 0.6503(2) 0.1303(5) 0.0580(15) Uani 1 1 d . . . . .
C16 C 0.0832(8) 0.6341(3) 0.0682(5) 0.0714(18) Uani 1 1 d . . . . .
H16 H 0.0713 0.6004 0.0405 0.086 Uiso 1 1 calc R U . . .
C17 C -0.0311(9) 0.6677(4) 0.0450(6) 0.088(2) Uani 1 1 d . . . . .
H17 H -0.1197 0.6568 0.0039 0.106 Uiso 1 1 calc R U . . .
C18 C -0.0054(10) 0.7172(4) 0.0860(6) 0.090(2) Uani 1 1 d . . . . .
H18 H -0.0793 0.7402 0.0722 0.108 Uiso 1 1 calc R U . . .
C19 C 0.1263(9) 0.7347(3) 0.1474(6) 0.0737(19) Uani 1 1 d . . . . .
H19 H 0.1405 0.7691 0.1716 0.088 Uiso 1 1 calc R U . . .
C20 C 0.2319(8) 0.7008(2) 0.1708(5) 0.0620(16) Uani 1 1 d . . . . .
C21 C 0.3961(10) 0.7659(2) 0.2696(6) 0.086(2) Uani 1 1 d . . . . .
H21A H 0.3348 0.7763 0.3054 0.103 Uiso 1 1 calc R U . . .
H21B H 0.3789 0.7888 0.2095 0.103 Uiso 1 1 calc R U . . .
C22 C 0.5364(9) 0.7718(2) 0.3392(6) 0.075(2) Uani 1 1 d . . . . .
H22A H 0.5502 0.8068 0.3687 0.090 Uiso 1 1 calc R U . . .
H22B H 0.5561 0.7469 0.3965 0.090 Uiso 1 1 calc R U . . .
C23 C 0.7641(9) 0.7776(2) 0.3442(6) 0.085(2) Uani 1 1 d . . . . .
H23A H 0.7913 0.7627 0.4140 0.102 Uiso 1 1 calc R U . . .
H23B H 0.7707 0.8154 0.3510 0.102 Uiso 1 1 calc R U . . .
C24 C 0.8594(8) 0.7582(2) 0.2910(6) 0.080(2) Uani 1 1 d . . . . .
H24A H 0.8253 0.7693 0.2182 0.096 Uiso 1 1 calc R U . . .
H24B H 0.9508 0.7729 0.3253 0.096 Uiso 1 1 calc R U . . .
C25 C 0.9629(7) 0.6836(2) 0.3898(4) 0.0503(13) Uani 1 1 d . . . . .
C26 C 1.0997(9) 0.6888(3) 0.4105(6) 0.078(2) Uani 1 1 d . . . . .
H26 H 1.1283 0.7078 0.3640 0.094 Uiso 1 1 calc R U . . .
C27 C 1.2010(8) 0.6666(3) 0.4999(6) 0.084(2) Uani 1 1 d . . . . .
H27 H 1.2950 0.6698 0.5131 0.101 Uiso 1 1 calc R U . . .
C28 C 1.1511(10) 0.6397(3) 0.5664(6) 0.087(2) Uani 1 1 d . . . . .
H28 H 1.2140 0.6255 0.6277 0.105 Uiso 1 1 calc R U . . .
C29 C 1.0159(8) 0.6333(3) 0.5465(5) 0.0701(18) Uani 1 1 d . . . . .
H29 H 0.9877 0.6133 0.5920 0.084 Uiso 1 1 calc R U . . .
C30 C 0.9164(7) 0.6561(2) 0.4582(4) 0.0550(15) Uani 1 1 d . . . . .
C31 C 0.7270(8) 0.6180(3) 0.4935(5) 0.0678(18) Uani 1 1 d . . . . .
H31A H 0.7644 0.6292 0.5663 0.081 Uiso 1 1 calc R U . . .
H31B H 0.7574 0.5825 0.4896 0.081 Uiso 1 1 calc R U . . .
C32 C 0.5777(8) 0.6200(3) 0.4553(5) 0.0718(19) Uani 1 1 d . . . . .
H32A H 0.5446 0.6004 0.5023 0.086 Uiso 1 1 calc R U . . .
H32B H 0.5478 0.6560 0.4544 0.086 Uiso 1 1 calc R U . . .
F1 F 0.3590(8) 0.3435(3) 0.1489(6) 0.184(3) Uani 1 1 d . . . . .
F2 F 0.2750(10) 0.3823(4) 0.2471(9) 0.224(4) Uani 1 1 d . . . . .
F3 F 0.3185(15) 0.4238(4) 0.1260(7) 0.306(7) Uani 1 1 d . . . . .
F4 F 0.4315(16) 0.4393(3) 0.2888(8) 0.310(7) Uani 1 1 d . . . . .
F5 F 0.5356(10) 0.3861(5) 0.2036(13) 0.283(6) Uani 1 1 d . . . . .
F6 F 0.4651(12) 0.3578(3) 0.3129(6) 0.217(4) Uani 1 1 d . . . . .
Fe1 Fe 0.85449(10) 0.50042(3) 0.20701(6) 0.0515(3) Uani 1 1 d . . . . .
N1 N 0.6160(5) 0.64651(17) 0.1825(3) 0.0561(12) Uani 1 1 d . . . . .
H1A H 0.5573 0.6387 0.2143 0.067 Uiso 1 1 calc R U . . .
H1B H 0.6884 0.6627 0.2287 0.067 Uiso 1 1 calc R U . . .
O1 O 0.5201(5) 0.59863(18) 0.3524(3) 0.0707(12) Uani 1 1 d . . . . .
O2 O 0.3265(5) 0.61710(16) 0.1502(4) 0.0697(13) Uani 1 1 d . . . . .
O3 O 0.3668(5) 0.71319(16) 0.2343(4) 0.0759(14) Uani 1 1 d . . . . .
O4 O 0.6272(5) 0.76319(17) 0.2853(3) 0.0706(13) Uani 1 1 d . . . . .
O5 O 0.8666(5) 0.70246(15) 0.2965(3) 0.0628(11) Uani 1 1 d . . . . .
O6 O 0.7763(5) 0.65218(15) 0.4303(3) 0.0604(11) Uani 1 1 d . . . . .
P1 P 0.3981(2) 0.39495(8) 0.21724(16) 0.0755(6) Uani 1 1 d . . . . .

loop_
_atom_site_aniso_label
_atom_site_aniso_U_11
_atom_site_aniso_U_22
_atom_site_aniso_U_33
_atom_site_aniso_U_23
_atom_site_aniso_U_13
_atom_site_aniso_U_12
C1 0.182(12) 0.074(5) 0.074(5) -0.008(4) 0.076(7) 0.008(6)
C2 0.066(6) 0.141(8) 0.099(6) -0.049(6) 0.036(5) 0.012(6)
C3 0.306(18) 0.064(5) 0.052(4) 0.008(3) 0.050(8) 0.096(8)
C4 0.185(12) 0.086(6) 0.121(8) -0.058(6) 0.108(9) -0.074(7)
C5 0.112(9) 0.127(8) 0.085(6) -0.057(6) 0.022(6) 0.005(7)
C6 0.075(5) 0.049(3) 0.048(3) -0.006(2) 0.029(3) 0.009(3)
C7 0.090(6) 0.063(4) 0.064(4) 0.000(3) 0.051(4) 0.006(4)
C8 0.154(9) 0.066(4) 0.043(3) 0.004(3) 0.037(5) 0.041(5)
C9 0.084(6) 0.076(4) 0.064(4) -0.017(3) 0.001(4) 0.023(4)
C10 0.059(5) 0.057(3) 0.069(4) -0.013(3) 0.023(4) -0.003(3)
C11 0.079(5) 0.058(3) 0.052(3) -0.009(3) 0.018(3) 0.015(3)
C12 0.108(7) 0.081(4) 0.050(3) 0.014(3) 0.018(4) 0.041(4)
C13 0.086(6) 0.073(4) 0.095(5) 0.003(4) 0.042(5) -0.008(4)
C14 0.090(6) 0.047(3) 0.104(6) -0.009(3) 0.015(5) -0.012(3)
C15 0.057(4) 0.058(3) 0.059(3) -0.002(3) 0.020(3) 0.002(3)
C16 0.074(5) 0.076(4) 0.062(4) -0.007(3) 0.021(4) -0.011(4)
C17 0.070(6) 0.128(7) 0.065(4) 0.020(4) 0.021(4) 0.002(5)
C18 0.094(7) 0.109(6) 0.077(5) 0.026(4) 0.042(5) 0.036(5)
C19 0.075(5) 0.080(4) 0.070(4) -0.006(3) 0.031(4) 0.014(4)
C20 0.068(5) 0.063(4) 0.056(3) 0.000(3) 0.024(3) 0.005(3)
C21 0.123(8) 0.051(4) 0.087(5) -0.020(3) 0.044(5) 0.001(4)
C22 0.091(6) 0.057(3) 0.077(4) -0.028(3) 0.030(5) -0.012(4)
C23 0.106(7) 0.047(3) 0.094(5) -0.011(3) 0.024(5) -0.008(4)
C24 0.082(6) 0.052(4) 0.107(6) 0.019(3) 0.036(5) -0.004(3)
C25 0.052(4) 0.047(3) 0.049(3) -0.003(2) 0.015(3) -0.006(3)
C26 0.097(6) 0.066(4) 0.078(5) -0.003(3) 0.039(5) -0.010(4)
C27 0.059(5) 0.083(5) 0.095(5) -0.013(4) 0.008(4) -0.008(4)
C28 0.092(7) 0.084(5) 0.068(4) -0.006(4) 0.007(5) 0.004(5)
C29 0.064(5) 0.083(4) 0.052(3) 0.003(3) 0.008(3) -0.003(4)
C30 0.060(4) 0.053(3) 0.047(3) -0.007(2) 0.015(3) -0.003(3)
C31 0.079(5) 0.076(4) 0.046(3) 0.004(3) 0.020(3) -0.017(4)
C32 0.084(6) 0.084(4) 0.057(4) -0.010(3) 0.038(4) -0.011(4)
F1 0.144(7) 0.205(7) 0.163(6) -0.070(5) 0.009(5) 0.030(5)
F2 0.162(8) 0.261(10) 0.307(12) 0.050(9) 0.156(9) 0.006(7)
F3 0.475(18) 0.245(10) 0.159(7) 0.128(7) 0.067(9) 0.198(11)
F4 0.56(2) 0.100(5) 0.209(9) -0.071(6) 0.060(11) -0.062(8)
F5 0.137(8) 0.314(13) 0.46(2) -0.006(13) 0.184(11) -0.014(8)
F6 0.330(13) 0.149(6) 0.143(6) 0.039(5) 0.051(7) 0.030(7)
Fe1 0.0673(7) 0.0439(5) 0.0487(5) -0.0037(3) 0.0275(5) 0.0043(4)
N1 0.068(4) 0.054(3) 0.046(2) -0.0022(19) 0.019(2) 0.007(2)
O1 0.065(3) 0.084(3) 0.068(3) -0.012(2) 0.029(2) -0.009(2)
O2 0.075(3) 0.055(2) 0.078(3) -0.015(2) 0.026(3) -0.001(2)
O3 0.088(4) 0.050(2) 0.084(3) -0.020(2) 0.024(3) 0.004(2)
O4 0.077(4) 0.062(3) 0.071(3) -0.015(2) 0.024(3) 0.001(2)
O5 0.074(3) 0.054(2) 0.059(2) 0.0101(17) 0.022(2) 0.002(2)
O6 0.065(3) 0.065(2) 0.053(2) 0.0120(18) 0.024(2) 0.001(2)
P1 0.0651(13) 0.0784(12) 0.0852(13) 0.0146(9) 0.0297(11) 0.0040(10)

loop_
_atom_type_symbol
_atom_type_description
_atom_type_scat_dispersion_real
_atom_type_scat_dispersion_imag
_atom_type_scat_source
C C 0.0033 0.0016 'International Tables Vol C Tables 4.2.6.8 and 6.1.1.4'
H H 0.0000 0.0000 'International Tables Vol C Tables 4.2.6.8 and 6.1.1.4'
N N 0.0061 0.0033 'International Tables Vol C Tables 4.2.6.8 and 6.1.1.4'
O O 0.0106 0.0060 'International Tables Vol C Tables 4.2.6.8 and 6.1.1.4'
F F 0.0171 0.0103 'International Tables Vol C Tables 4.2.6.8 and 6.1.1.4'
P P 0.1023 0.0942 'International Tables Vol C Tables 4.2.6.8 and 6.1.1.4'
Fe Fe 0.3463 0.8444 'International Tables Vol C Tables 4.2.6.8 and 6.1.1.4'

loop_
_geom_angle_atom_site_label_1
_geom_angle_atom_site_label_2
_geom_angle_atom_site_label_3
_geom_angle
_geom_angle_site_symmetry_1
_geom_angle_site_symmetry_3
_geom_angle_publ_flag
C2 C1 C5 114.2(10) . . ?
C2 C1 Fe1 71.5(5) . . ?
C5 C1 Fe1 72.6(5) . . ?
C2 C1 H1 122.9 . . ?
C5 C1 H1 122.9 . . ?
Fe1 C1 H1 122.9 . . ?
C1 C2 C3 107.0(9) . . ?
C1 C2 Fe1 70.6(5) . . ?
C3 C2 Fe1 68.9(4) . . ?
C1 C2 H2 126.5 . . ?
C3 C2 H2 126.5 . . ?
Fe1 C2 H2 126.5 . . ?
C2 C3 C4 102.2(7) . . ?
C2 C3 Fe1 69.3(4) . . ?
C4 C3 Fe1 69.0(4) . . ?
C2 C3 H3 128.8 . . ?
C4 C3 H3 128.8 . . ?
Fe1 C3 H3 128.8 . . ?
C5 C4 C3 110.2(9) . . ?
C5 C4 Fe1 72.3(5) . . ?
C3 C4 Fe1 68.9(5) . . ?
C5 C4 H4 124.9 . . ?
C3 C4 H4 124.9 . . ?
Fe1 C4 H4 124.9 . . ?
C1 C5 C4 106.4(11) . . ?
C1 C5 Fe1 69.2(5) . . ?
C4 C5 Fe1 69.5(5) . . ?
C1 C5 H5 126.8 . . ?
C4 C5 H5 126.8 . . ?
Fe1 C5 H5 126.8 . . ?
C7 C6 C10 106.8(6) . . ?
C7 C6 C11 129.1(7) . . ?
C10 C6 C11 124.0(5) . . ?
C7 C6 Fe1 69.7(3) . . ?
C10 C6 Fe1 69.8(3) . . ?
C11 C6 Fe1 123.0(4) . . ?
C8 C7 C6 108.5(7) . . ?
C8 C7 Fe1 70.3(4) . . ?
C6 C7 Fe1 69.4(3) . . ?
C8 C7 H7 125.8 . . ?
C6 C7 H7 125.8 . . ?
Fe1 C7 H7 125.8 . . ?
C7 C8 C9 108.3(6) . . ?
C7 C8 Fe1 69.6(3) . . ?
C9 C8 Fe1 69.7(4) . . ?
C7 C8 H8 125.9 . . ?
C9 C8 H8 125.9 . . ?
Fe1 C8 H8 125.9 . . ?
C10 C9 C8 107.7(7) . . ?
C10 C9 Fe1 70.0(4) . . ?
C8 C9 Fe1 69.2(4) . . ?
C10 C9 H9 126.1 . . ?
C8 C9 H9 126.1 . . ?
Fe1 C9 H9 126.1 . . ?
C9 C10 C6 108.7(6) . . ?
C9 C10 Fe1 70.4(4) . . ?
C6 C10 Fe1 68.7(3) . . ?
C9 C10 H10 125.7 . . ?
C6 C10 H10 125.7 . . ?
Fe1 C10 H10 125.7 . . ?
C6 C11 N1 114.0(4) . . ?
C6 C11 H11A 108.8 . . ?
N1 C11 H11A 108.8 . . ?
C6 C11 H11B 108.8 . . ?
N1 C11 H11B 108.8 . . ?
H11A C11 H11B 107.7 . . ?
N1 C12 H12A 109.5 . . ?
N1 C12 H12B 109.5 . . ?
H12A C12 H12B 109.5 . . ?
N1 C12 H12C 109.5 . . ?
H12A C12 H12C 109.5 . . ?
H12B C12 H12C 109.5 . . ?
O1 C13 C14 107.8(6) . . ?
O1 C13 H13A 110.2 . . ?
C14 C13 H13A 110.2 . . ?
O1 C13 H13B 110.2 . . ?
C14 C13 H13B 110.2 . . ?
H13A C13 H13B 108.5 . . ?
O2 C14 C13 110.7(5) . . ?
O2 C14 H14A 109.5 . . ?
C13 C14 H14A 109.5 . . ?
O2 C14 H14B 109.5 . . ?
C13 C14 H14B 109.5 . . ?
H14A C14 H14B 108.1 . . ?
C16 C15 C20 121.0(6) . . ?
C16 C15 O2 120.5(6) . . ?
C20 C15 O2 118.4(6) . . ?
C15 C16 C17 120.6(7) . . ?
C15 C16 H16 119.7 . . ?
C17 C16 H16 119.7 . . ?
C18 C17 C16 116.6(8) . . ?
C18 C17 H17 121.7 . . ?
C16 C17 H17 121.7 . . ?
C17 C18 C19 123.1(8) . . ?
C17 C18 H18 118.5 . . ?
C19 C18 H18 118.5 . . ?
C20 C19 C18 118.4(7) . . ?
C20 C19 H19 120.8 . . ?
C18 C19 H19 120.8 . . ?
C19 C20 C15 120.2(7) . . ?
C19 C20 O3 123.6(6) . . ?
C15 C20 O3 116.1(6) . . ?
O3 C21 C22 111.4(6) . . ?
O3 C21 H21A 109.3 . . ?
C22 C21 H21A 109.3 . . ?
O3 C21 H21B 109.3 . . ?
C22 C21 H21B 109.3 . . ?
H21A C21 H21B 108.0 . . ?
O4 C22 C21 110.4(6) . . ?
O4 C22 H22A 109.6 . . ?
C21 C22 H22A 109.6 . . ?
O4 C22 H22B 109.6 . . ?
C21 C22 H22B 109.6 . . ?
H22A C22 H22B 108.1 . . ?
O4 C23 C24 110.0(6) . . ?
O4 C23 H23A 109.7 . . ?
C24 C23 H23A 109.7 . . ?
O4 C23 H23B 109.7 . . ?
C24 C23 H23B 109.7 . . ?
H23A C23 H23B 108.2 . . ?
O5 C24 C23 109.5(5) . . ?
O5 C24 H24A 109.8 . . ?
C23 C24 H24A 109.8 . . ?
O5 C24 H24B 109.8 . . ?
C23 C24 H24B 109.8 . . ?
H24A C24 H24B 108.2 . . ?
C26 C25 C30 120.3(6) . . ?
C26 C25 O5 120.7(5) . . ?
C30 C25 O5 118.9(6) . . ?
C25 C26 C27 122.7(7) . . ?
C25 C26 H26 118.7 . . ?
C27 C26 H26 118.7 . . ?
C28 C27 C26 115.5(8) . . ?
C28 C27 H27 122.2 . . ?
C26 C27 H27 122.2 . . ?
C29 C28 C27 122.8(7) . . ?
C29 C28 H28 118.6 . . ?
C27 C28 H28 118.6 . . ?
C28 C29 C30 121.1(7) . . ?
C28 C29 H29 119.5 . . ?
C30 C29 H29 119.5 . . ?
O6 C30 C25 116.3(5) . . ?
O6 C30 C29 126.1(6) . . ?
C25 C30 C29 117.6(6) . . ?
O6 C31 C32 109.1(5) . . ?
O6 C31 H31A 109.9 . . ?
C32 C31 H31A 109.9 . . ?
O6 C31 H31B 109.9 . . ?
C32 C31 H31B 109.9 . . ?
H31A C31 H31B 108.3 . . ?
O1 C32 C31 110.9(5) . . ?
O1 C32 H32A 109.5 . . ?
C31 C32 H32A 109.5 . . ?
O1 C32 H32B 109.5 . . ?
C31 C32 H32B 109.5 . . ?
H32A C32 H32B 108.0 . . ?
C1 Fe1 C3 66.6(3) . . ?
C1 Fe1 C4 64.0(4) . . ?
C3 Fe1 C4 42.0(5) . . ?
C1 Fe1 C6 115.9(3) . . ?
C3 Fe1 C6 168.7(6) . . ?
C4 Fe1 C6 127.9(5) . . ?
C1 Fe1 C2 37.9(4) . . ?
C3 Fe1 C2 41.8(4) . . ?
C4 Fe1 C2 67.6(4) . . ?
C6 Fe1 C2 146.4(4) . . ?
C1 Fe1 C7 148.0(5) . . ?
C3 Fe1 C7 131.4(5) . . ?
C4 Fe1 C7 109.5(3) . . ?
C6 Fe1 C7 40.9(2) . . ?
C2 Fe1 C7 172.5(4) . . ?
C1 Fe1 C8 171.0(5) . . ?
C3 Fe1 C8 110.9(3) . . ?
C4 Fe1 C8 120.5(4) . . ?
C6 Fe1 C8 68.4(2) . . ?
C2 Fe1 C8 134.6(4) . . ?
C7 Fe1 C8 40.2(3) . . ?
C1 Fe1 C10 109.5(3) . . ?
C3 Fe1 C10 149.4(6) . . ?
C4 Fe1 C10 165.7(5) . . ?
C6 Fe1 C10 41.6(2) . . ?
C2 Fe1 C10 115.9(4) . . ?
C7 Fe1 C10 68.7(3) . . ?
C8 Fe1 C10 67.9(3) . . ?
C1 Fe1 C9 131.5(5) . . ?
C3 Fe1 C9 118.7(4) . . ?
C4 Fe1 C9 154.1(5) . . ?
C6 Fe1 C9 68.7(3) . . ?
C2 Fe1 C9 110.8(4) . . ?
C7 Fe1 C9 68.6(3) . . ?
C8 Fe1 C9 41.2(3) . . ?
C10 Fe1 C9 39.6(3) . . ?
C1 Fe1 C5 38.2(4) . . ?
C3 Fe1 C5 68.2(4) . . ?
C4 Fe1 C5 38.2(4) . . ?
C6 Fe1 C5 106.5(4) . . ?
C2 Fe1 C5 65.9(4) . . ?
C7 Fe1 C5 116.5(4) . . ?
C8 Fe1 C5 150.0(5) . . ?
C10 Fe1 C5 128.8(4) . . ?
C9 Fe1 C5 166.7(5) . . ?
C12 N1 C11 110.8(4) . . ?
C12 N1 H1A 109.5 . . ?
C11 N1 H1A 109.5 . . ?
C12 N1 H1B 109.5 . . ?
C11 N1 H1B 109.5 . . ?
H1A N1 H1B 108.1 . . ?
C32 O1 C13 113.4(5) . . ?
C15 O2 C14 114.3(6) . . ?
C20 O3 C21 118.0(6) . . ?
C23 O4 C22 112.8(6) . . ?
C25 O5 C24 113.6(5) . . ?
C30 O6 C31 116.6(5) . . ?
F3 P1 F4 96.1(7) . . ?
F3 P1 F2 93.8(7) . . ?
F4 P1 F2 90.2(7) . . ?
F3 P1 F5 104.1(8) . . ?
F4 P1 F5 101.0(8) . . ?
F2 P1 F5 157.6(6) . . ?
F3 P1 F6 171.1(8) . . ?
F4 P1 F6 89.1(5) . . ?
F2 P1 F6 78.9(6) . . ?
F5 P1 F6 81.9(7) . . ?
F3 P1 F1 88.2(6) . . ?
F4 P1 F1 174.0(6) . . ?
F2 P1 F1 85.4(6) . . ?
F5 P1 F1 81.7(6) . . ?
F6 P1 F1 86.1(4) . . ?

loop_
_geom_bond_atom_site_label_1
_geom_bond_atom_site_label_2
_geom_bond_distance
_geom_bond_site_symmetry_2
_geom_bond_publ_flag
C1 C2 1.307(13) . ?
C1 C5 1.330(14) . ?
C1 Fe1 2.008(7) . ?
C1 H1 0.9800 . ?
C2 C3 1.439(15) . ?
C2 Fe1 2.019(7) . ?
C2 H2 0.9800 . ?
C3 C4 1.445(15) . ?
C3 Fe1 2.013(6) . ?
C3 H3 0.9800 . ?
C4 C5 1.332(15) . ?
C4 Fe1 2.015(7) . ?
C4 H4 0.9800 . ?
C5 Fe1 2.050(8) . ?
C5 H5 0.9800 . ?
C6 C7 1.413(8) . ?
C6 C10 1.437(9) . ?
C6 C11 1.486(8) . ?
C6 Fe1 2.019(5) . ?
C7 C8 1.392(11) . ?
C7 Fe1 2.023(6) . ?
C7 H7 0.9800 . ?
C8 C9 1.432(12) . ?
C8 Fe1 2.032(6) . ?
C8 H8 0.9800 . ?
C9 C10 1.380(9) . ?
C9 Fe1 2.039(7) . ?
C9 H9 0.9800 . ?
C10 Fe1 2.033(6) . ?
C10 H10 0.9800 . ?
C11 N1 1.497(7) . ?
C11 H11A 0.9700 . ?
C11 H11B 0.9700 . ?
C12 N1 1.486(7) . ?
C12 H12A 0.9600 . ?
C12 H12B 0.9600 . ?
C12 H12C 0.9600 . ?
C13 O1 1.428(8) . ?
C13 C14 1.480(10) . ?
C13 H13A 0.9700 . ?
C13 H13B 0.9700 . ?
C14 O2 1.426(8) . ?
C14 H14A 0.9700 . ?
C14 H14B 0.9700 . ?
C15 C16 1.351(9) . ?
C15 C20 1.390(8) . ?
C15 O2 1.418(8) . ?
C16 C17 1.404(11) . ?
C16 H16 0.9300 . ?
C17 C18 1.371(11) . ?
C17 H17 0.9300 . ?
C18 C19 1.394(11) . ?
C18 H18 0.9300 . ?
C19 C20 1.342(9) . ?
C19 H19 0.9300 . ?
C20 O3 1.391(8) . ?
C21 O3 1.426(7) . ?
C21 C22 1.432(10) . ?
C21 H21A 0.9700 . ?
C21 H21B 0.9700 . ?
C22 O4 1.408(8) . ?
C22 H22A 0.9700 . ?
C22 H22B 0.9700 . ?
C23 O4 1.406(9) . ?
C23 C24 1.508(10) . ?
C23 H23A 0.9700 . ?
C23 H23B 0.9700 . ?
C24 O5 1.426(7) . ?
C24 H24A 0.9700 . ?
C24 H24B 0.9700 . ?
C25 C26 1.351(9) . ?
C25 C30 1.387(8) . ?
C25 O5 1.393(7) . ?
C26 C27 1.411(10) . ?
C26 H26 0.9300 . ?
C27 C28 1.381(11) . ?
C27 H27 0.9300 . ?
C28 C29 1.339(10) . ?
C28 H28 0.9300 . ?
C29 C30 1.401(9) . ?
C29 H29 0.9300 . ?
C30 O6 1.368(7) . ?
C31 O6 1.445(7) . ?
C31 C32 1.447(9) . ?
C31 H31A 0.9700 . ?
C31 H31B 0.9700 . ?
C32 O1 1.423(7) . ?
C32 H32A 0.9700 . ?
C32 H32B 0.9700 . ?
F1 P1 1.578(7) . ?
F2 P1 1.510(7) . ?
F3 P1 1.427(6) . ?
F4 P1 1.455(7) . ?
F5 P1 1.522(8) . ?
F6 P1 1.561(7) . ?
N1 H1A 0.8900 . ?
N1 H1B 0.8900 . ?
